data_9004759
loop_
_publ_author_name
'Burns, P. C.'
'Deely, K. M.'
'Hayden, L. A.'

_publ_section_title
;
 The crystal chemistry of the zippeite group
 Sample: Zinc-zippeite
;
_journal_name_full 'The Canadian Mineralogist'
_journal_page_first 687
_journal_page_last 706
_journal_paper_doi 10.2113/gscanmin.41.3.687
_journal_volume 41
_journal_year 2003
_chemical_formula_sum 'H14 O27 S2 U4 Zn2'
_chemical_name_mineral Zippeite
_space_group_IT_number 12
_symmetry_space_group_name_Hall '-C 2y'
_symmetry_space_group_name_H-M 'C 1 2/m 1'
_cell_angle_alpha 90
_cell_angle_beta 104.041
_cell_angle_gamma 90
_cell_formula_units_Z 4
_cell_length_a 8.6437
_cell_length_b 14.1664
_cell_length_c 17.701
_cell_volume 2102.730
_database_code_amcsd 0005852
_exptl_crystal_density_diffrn 5.032
_cod_original_formula_sum 'U4 S2 Zn2 O27 H14'
_cod_database_code 9004759

loop_
_space_group_symop_operation_xyz
x,y,z
1/2+x,1/2+y,z
x,-y,z
1/2+x,1/2-y,z
-x,y,-z
1/2-x,1/2+y,-z
-x,-y,-z
1/2-x,1/2-y,-z

loop_
_atom_site_label
_atom_site_fract_x
_atom_site_fract_y
_atom_site_fract_z
_atom_site_U_iso_or_equiv
_atom_site_type_symbol
_atom_site_attached_hydrogens
U(1) 0.66670 0.23200 0.33470 0.01700 U 0
U(2) 0.33320 0.26820 0.16500 0.01600 U 0
S(1) 0.00000 0.26380 0.00000 0.03200 S 0
S(2) 0.00000 0.25080 0.50000 0.00600 S 0
Zn(1) 0.69070 0.50000 0.37680 0.03300 Zn 0
Zn(2) 0.30950 0.00000 0.12070 0.03900 Zn 0
O(1) 0.87600 0.18910 0.45260 0.01500 O 0
O(2) -0.11500 0.32060 -0.05410 0.02700 O 0
O(3) 0.39500 0.23910 0.29470 0.02000 O 0
O(4) -0.07500 0.19820 0.04880 0.01700 O 0
O(5) 0.93200 0.31550 0.55000 0.02400 O 0
O(6) 0.60300 0.23920 0.20580 0.01600 O 0
O(7) 0.64700 0.10460 0.31860 0.02300 O 0
O(8) 0.34000 0.39300 0.18250 0.02700 O 0
O(9) 0.32600 0.14170 0.13870 0.01700 O 0
O(10) 0.69900 0.35600 0.36880 0.02400 O 0
Wat(11) 0.71300 0.50000 0.49190 0.02600 O 2
Wat(12) 0.35000 0.00000 0.00890 0.03500 O 2
Wat(13) 0.55100 0.00000 0.15460 0.02400 O 2
Wat(14) 0.45400 0.50000 0.32170 0.03700 O 2
Wat(15) 0.93500 0.50000 0.39030 0.03200 O 2
Wat(16) 0.17300 0.00000 0.24120 0.04500 O 2
Wat(17) 0.06800 0.00000 0.07620 0.03100 O 2

loop_
_cod_changelog_entry_id
_cod_changelog_entry_author
_cod_changelog_entry_date
_cod_changelog_entry_text
1
;cod-tools version 3.8.0
Id: cif_guess_AMCSD_atom_types 9581 2023-05-17 12:35:41Z saulius
;
2023-05-23T09:16:06+03:00
;Derived atom types and hydrogen counts
from atom names that follow the AMCSD naming convention
(Wat == water, O-H == hydroxyl).
;

loop_
_cod_related_entry_id
_cod_related_entry_database
_cod_related_entry_code
1 AMCSD 0005852
